data_9001875
loop_
_publ_author_name
'Nyfeler, D.'
'Hoffmann, C.'
'Armbruster, T.'
'Kunz, M.'
'Libowitzky, E.'

_publ_section_title
;
 Orthorhombic Jahn-Teller distortion and Si-OH in mozartite, CaMnO[SiO3OH]: A
 single-crystal X-ray, FTIR, and structure modeling study
 Sample: at T = 100 K
;
_journal_name_full 'American Mineralogist'
_journal_page_first 841
_journal_page_last 848
_journal_volume 82
_journal_year 1997
_chemical_formula_sum 'Ca H Mn O5 Si'
_chemical_name_mineral Mozartite
_space_group_IT_number 19
_symmetry_space_group_name_Hall 'P 2ac 2ab'
_symmetry_space_group_name_H-M 'P 21 21 21'
_cell_angle_alpha 90
_cell_angle_beta 90
_cell_angle_gamma 90
_cell_length_a 5.837
_cell_length_b 7.211
_cell_length_c 8.693
_cell_formula_units_Z 4
_cell_volume 365.894
_database_code_amcsd 0001931
_diffrn_ambient_temperature 100
_exptl_crystal_density_diffrn 3.705
_cod_original_formula_sum 'Ca Mn Si H O5'
_cod_database_code 9001875

loop_
_space_group_symop_operation_xyz
x,y,z
-x,1/2+y,1/2-z
1/2+x,1/2-y,-z
1/2-x,-y,1/2+z

loop_
_atom_site_aniso_label
_atom_site_aniso_U_11
_atom_site_aniso_U_22
_atom_site_aniso_U_33
_atom_site_aniso_U_12
_atom_site_aniso_U_13
_atom_site_aniso_U_23
Ca 0.00400 0.00350 0.00340 0.00010 0.00020 0.00080
Mn 0.00218 0.00282 0.00300 -0.00030 0.00040 -0.00010
Si 0.00230 0.00270 0.00260 -0.00060 -0.00020 0.00050
O1 0.00330 0.00400 0.00380 0.00050 0.00020 0.00010
O2 0.00610 0.00340 0.00510 -0.00020 -0.00090 -0.00150
O3 0.00250 0.00420 0.00340 0.00080 -0.00020 0.00080
O4 0.00360 0.00560 0.00340 0.00110 0.00010 0.00060
O5 0.00310 0.00380 0.00470 -0.00040 -0.00080 0.00030

loop_
_atom_site_label
_atom_site_fract_x
_atom_site_fract_y
_atom_site_fract_z
_atom_site_U_iso_or_equiv
Ca 0.02238 0.37501 0.67430 ?
Mn 0.74729 0.25758 -0.00353 ?
Si 0.51040 0.63076 0.81680 ?
H 0.03000 0.58300 0.03300 0.04000
O1 0.48940 0.45360 0.93380 ?
O2 0.07410 0.70060 0.06190 ?
O3 0.27080 0.65780 0.72200 ?
O4 0.73790 0.62170 0.70670 ?
O5 0.00320 0.39510 -0.06010 ?

loop_
_cod_related_entry_id
_cod_related_entry_database
_cod_related_entry_code
1 AMCSD 0001931
